data_1546377
loop_
_publ_author_name
'Lutgert, B.'
'Babel, D.'

_publ_section_title
;
 Crystal structure refinements of sodium trifluorometallates NaMF3 (M =
 Mg, Co, Ni, Zn) : tilting of octahedra and tolerance factor of
 orthorhombic fluoroperovskites
;
_journal_name_full 'Zeitschrift fur anorganische und allgemeine Chemie'
_journal_page_first 133
_journal_page_last 140
_journal_volume 616
_journal_year 1992
_chemical_formula_sum 'F3 Na Ni'
_chemical_formula_weight 138.67
_space_group_IT_number 62
_symmetry_cell_setting orthorhombic
_symmetry_Int_Tables_number 62
_symmetry_space_group_name_Hall '-P 2c 2ab'
_symmetry_space_group_name_H-M 'P b n m'
_cell_angle_alpha 90.
_cell_angle_beta 90.
_cell_angle_gamma 90.
_cell_formula_units_Z 4
_cell_length_a 5.366(1)
_cell_length_b 5.530(1)
_cell_length_c 7.695(1)
_cell_volume 228.34(7)
_diffrn_ambient_temperature 293
_diffrn_radiation_probe x-ray
_diffrn_radiation_type MoK\a
_diffrn_radiation_wavelength 0.71069
_exptl_absorpt_coefficient_mu 8.52
_exptl_crystal_density_diffrn 4.034
_exptl_crystal_F_000 264
_refine_ls_number_reflns 198
_refine_ls_R_factor_gt 0.0196
_refine_ls_wR_factor_gt 0.0174
_refine_ls_wR_factor_ref 0.0207
_cod_data_source_file Z-Anorg-Allg-Chem-1992-616-133-140-2.cif
_cod_data_source_block NaNiF3
_cod_database_code 1546377

loop_
_space_group_symop_id
_space_group_symop_operation_xyz
1 x,y,z
2 1/2+x,1/2-y,-z
3 1/2-x,1/2+y,1/2-z
4 -x,-y,1/2+z
5 -x,-y,-z
6 1/2-x,1/2+y,z
7 1/2+x,1/2-y,1/2+z
8 x,y,1/2-z

loop_
_atom_site_label
_atom_site_type_symbol
_atom_site_thermal_displace_type
_atom_site_fract_x
_atom_site_fract_y
_atom_site_fract_z
_atom_site_occupancy
_atom_site_U_iso_or_equiv
_atom_site_calc_flag
_atom_site_refinement_flags
_atom_site_disorder_assembly
_atom_site_disorder_group
Ni Ni Uiso 0.50000 0.00000 0.00000 1.000 0.0043(3) . . . .
Na Na Uiso -0.0127(3) 0.0530(5) 0.25000 1.000 0.0148(6) . . . .
F1 F Uiso 0.0974(6) 0.4678(5) 0.25000 1.000 0.0105(8) . . . .
F2 F Uiso -0.3023(4) 0.2989(4) 0.0508(3) 1.000 0.0122(5) . . . .

loop_
_geom_angle_atom_site_label_1
_geom_angle_atom_site_label_2
_geom_angle_atom_site_label_3
_geom_angle
_geom_angle_site_symmetry_1
_geom_angle_site_symmetry_2
_geom_angle_site_symmetry_3
_geom_angle_publ_flag
F1 Ni F2 88.62(10) 2_555 . 1_655 yes
F2 Ni F2 90.51(9) 1_655 . 2_555 yes
F1 Ni F2 91.38(10) 3_545 . 1_655 yes
F2 Ni F2 180.00 1_655 . 5_555 yes
F2 Ni F2 89.49(9) 1_655 . 6_545 yes
F1 Ni F2 88.54(11) 2_555 . 2_555 yes
F1 Ni F1 180.00 2_555 . 3_545 yes
F1 Ni F2 91.38(10) 2_555 . 5_555 yes
F1 Ni F2 91.46(11) 2_555 . 6_545 yes
F1 Ni F2 91.46(11) 3_545 . 2_555 yes
F2 Ni F2 89.49(9) 2_555 . 5_555 yes
F2 Ni F2 180.00 2_555 . 6_545 yes
F1 Ni F2 88.62(10) 3_545 . 5_555 yes
F1 Ni F2 88.54(11) 3_545 . 6_545 yes
F2 Ni F2 90.51(9) 5_555 . 6_545 yes
Ni F1 Ni 147.97(17) 2_455 . 3_555 yes
Ni F2 Ni 148.02(12) 1_455 . 2_455 yes

loop_
_geom_bond_atom_site_label_1
_geom_bond_atom_site_label_2
_geom_bond_distance
_geom_bond_site_symmetry_1
_geom_bond_site_symmetry_2
_geom_bond_publ_flag
Ni F2 2.003(2) . 1_655 yes
Ni F1 2.0014(10) . 2_555 yes
Ni F2 2.005(2) . 2_555 yes
Ni F1 2.0014(9) . 3_545 yes
Ni F2 2.003(2) . 5_555 yes
Ni F2 2.005(2) . 6_545 yes
